data_1566072
loop_
_publ_author_name
'Meng, Guoyun'
'Liu, Lijie'
'He, Zhechang'
'Hall, David'
'Wang, Xiang'
'Peng, Tai'
'Yin, Xiaodong'
'Chen, Pangkuan'
'Beljonne, David'
'Olivier, Yoann'
'Zysman-Colman, Eli'
'Wang, Nan'
'Wang, Suning'

_publ_section_title
;
 Multi-resonant thermally activated delayed fluorescence emitters based on
 tetracoordinate boron-containing PAHs: colour tuning based on the nature
 of chelates
;
_journal_name_full 'Chemical Science'
_journal_paper_doi 10.1039/D1SC05692A
_journal_year 2022
_chemical_formula_moiety 'C51 H52 B N3, C H2 Cl2'
_chemical_formula_sum 'C52 H54 B Cl2 N3'
_chemical_formula_weight 802.73
_chemical_name_systematic BN3
_space_group_crystal_system triclinic
_space_group_IT_number 2
_space_group_name_Hall '-P 1'
_space_group_name_H-M_alt 'P -1'
_atom_sites_solution_hydrogens geom
_atom_sites_solution_primary direct
_audit_creation_date 2020-03-01
_audit_creation_method
;
Olex2 1.2
(compiled 2018.05.29 svn.r3508 for OlexSys, GUI svn.r5506)
;
_audit_update_record
;
2021-05-21 deposited with the CCDC.	2021-12-28 downloaded from the CCDC.
;
_cell_angle_alpha 72.412(3)
_cell_angle_beta 80.497(3)
_cell_angle_gamma 85.153(3)
_cell_formula_units_Z 2
_cell_length_a 11.2074(8)
_cell_length_b 13.1456(9)
_cell_length_c 15.4247(12)
_cell_measurement_reflns_used 9061
_cell_measurement_temperature 180(2)
_cell_measurement_theta_max 27.43
_cell_measurement_theta_min 2.41
_cell_volume 2135.1(3)
_computing_molecular_graphics 'Olex2 (Dolomanov et al., 2009)'
_computing_publication_material 'Olex2 (Dolomanov et al., 2009)'
_computing_structure_refinement 'ShelXL (Sheldrick, 2015)'
_computing_structure_solution 'ShelXS (Sheldrick, 2008)'
_diffrn_ambient_temperature 180.0
_diffrn_measured_fraction_theta_full 0.997
_diffrn_measured_fraction_theta_max 0.997
_diffrn_measurement_device_type 'Bruker APEX-II CCD'
_diffrn_measurement_method '\f and \w scans'
_diffrn_radiation_type MoK\a
_diffrn_radiation_wavelength 0.71073
_diffrn_reflns_av_R_equivalents 0.0383
_diffrn_reflns_av_unetI/netI 0.0520
_diffrn_reflns_Laue_measured_fraction_full 0.997
_diffrn_reflns_Laue_measured_fraction_max 0.997
_diffrn_reflns_limit_h_max 14
_diffrn_reflns_limit_h_min -13
_diffrn_reflns_limit_k_max 17
_diffrn_reflns_limit_k_min -16
_diffrn_reflns_limit_l_max 20
_diffrn_reflns_limit_l_min -20
_diffrn_reflns_number 28132
_diffrn_reflns_point_group_measured_fraction_full 0.997
_diffrn_reflns_point_group_measured_fraction_max 0.997
_diffrn_reflns_theta_full 25.242
_diffrn_reflns_theta_max 27.537
_diffrn_reflns_theta_min 2.438
_diffrn_standards_number 0
_exptl_absorpt_coefficient_mu 0.192
_exptl_absorpt_correction_type none
_exptl_crystal_colour 'clear reddish red'
_exptl_crystal_colour_lustre clear
_exptl_crystal_colour_modifier reddish
_exptl_crystal_colour_primary red
_exptl_crystal_density_diffrn 1.249
_exptl_crystal_description block
_exptl_crystal_F_000 852
_exptl_crystal_preparation DCM
_exptl_crystal_recrystallization_method difussion
_exptl_crystal_size_max 0.23
_exptl_crystal_size_mid 0.2
_exptl_crystal_size_min 0.1
_refine_diff_density_max 0.448
_refine_diff_density_min -0.535
_refine_diff_density_rms 0.051
_refine_ls_extinction_method none
_refine_ls_goodness_of_fit_ref 1.044
_refine_ls_hydrogen_treatment constr
_refine_ls_matrix_type full
_refine_ls_number_parameters 535
_refine_ls_number_reflns 9808
_refine_ls_number_restraints 0
_refine_ls_restrained_S_all 1.044
_refine_ls_R_factor_all 0.0844
_refine_ls_R_factor_gt 0.0529
_refine_ls_shift/su_max 0.000
_refine_ls_shift/su_mean 0.000
_refine_ls_structure_factor_coef Fsqd
_refine_ls_weighting_details 'w=1/[\s^2^(Fo^2^)+(0.0665P)^2^+0.6638P] where P=(Fo^2^+2Fc^2^)/3'
_refine_ls_weighting_scheme calc
_refine_ls_wR_factor_gt 0.1267
_refine_ls_wR_factor_ref 0.1422
_reflns_Friedel_coverage 0.000
_reflns_number_gt 6835
_reflns_number_total 9808
_reflns_threshold_expression 'I > 2\s(I)'
_cod_data_source_file d1sc05692a2.cif
_cod_data_source_block mo_191031_wsn_mgy_bn3_0m
_cod_depositor_comments
;

2022-06-21
Z value and formula fixed to values more according to usual
chemical conventions.                 miguel
;
_cod_original_formula_sum 'C2.42 H2.51 B0.05 Cl0.09 N0.14'
_cod_original_formula_weight 37.33
_cod_original_formula_moiety '0.05(C51 H52 B N3), 0.05(C H2 Cl2)'
_cod_original_formula_units_Z 43
_cod_database_code 1566072
_shelx_shelxl_version_number 2016/6
_shelx_space_group_comment
;
The symmetry employed for this shelxl refinement is uniquely defined
by the following loop, which should always be used as a source of
symmetry information in preference to the above space-group names.
They are only intended as comments.
;
_shelx_estimated_absorpt_t_max 0.981
_shelx_estimated_absorpt_t_min 0.957
_olex2_refinement_description
;
1. Fixed Uiso
 At 1.2 times of:
  All C(H) groups, All C(H,H) groups
 At 1.5 times of:
  All C(H,H,H) groups
2.a Secondary CH2 refined with riding coordinates:
 C52(H52a,H52b)
2.b Aromatic/amide H refined with riding coordinates:
 C12(H12), C13(H13), C14(H14), C15(H15), C16(H16), C17(H17), C18(H18),
 C19(H19), C20(H20), C22(H22), C25(H25), C27(H27), C28(H28), C30(H30), C33(H33),
  C35(H35)
2.c Idealised Me refined as rotating group:
 C37(H37a,H37b,H37c), C38(H38a,H38b,H38c), C39(H39a,H39b,H39c), C41(H41a,H41b,
 H41c), C42(H42a,H42b,H42c), C43(H43a,H43b,H43c), C45(H45a,H45b,H45c), C46(H46a,
 H46b,H46c), C47(H47a,H47c,H47b), C49(H49a,H49b,H49c), C50(H50a,H50b,H50c),
 C51(H51a,H51b,H51c)
;
_olex2_submission_special_instructions 'No special instructions were received'

loop_
_space_group_symop_operation_xyz
'x, y, z'
'-x, -y, -z'

loop_
_atom_site_label
_atom_site_type_symbol
_atom_site_fract_x
_atom_site_fract_y
_atom_site_fract_z
_atom_site_U_iso_or_equiv
_atom_site_adp_type
_atom_site_occupancy
_atom_site_site_symmetry_order
_atom_site_calc_flag
_atom_site_refinement_flags_posn
_atom_site_refinement_flags_adp
_atom_site_refinement_flags_occupancy
_atom_site_disorder_assembly
_atom_site_disorder_group
C1 C -0.24430(14) 0.88396(12) 0.12458(11) 0.0195(3) Uani 1 1 d . . . . .
B1 B -0.07567(15) 0.83077(14) 0.00631(12) 0.0172(4) Uani 1 1 d . . . . .
N2 N -0.19092(11) 0.90527(10) 0.03457(9) 0.0180(3) Uani 1 1 d . . . . .
C2 C -0.18515(14) 0.80505(12) 0.19540(11) 0.0197(3) Uani 1 1 d . . . . .
N3 N -0.00431(11) 0.79665(10) 0.08540(9) 0.0175(3) Uani 1 1 d . . . . .
C3 C -0.06668(14) 0.77016(12) 0.17244(10) 0.0181(3) Uani 1 1 d . . . . .
N4 N 0.00162(11) 0.90296(10) -0.07566(9) 0.0183(3) Uani 1 1 d . . . . .
C4 C 0.11073(13) 0.74906(12) 0.09002(10) 0.0163(3) Uani 1 1 d . . . . .
C5 C 0.20930(13) 0.75212(12) 0.01944(10) 0.0165(3) Uani 1 1 d . . . . .
C6 C 0.20692(13) 0.80622(12) -0.08078(11) 0.0174(3) Uani 1 1 d . . . . .
C7 C 0.11415(13) 0.87695(12) -0.11871(11) 0.0180(3) Uani 1 1 d . . . . .
C8 C -0.05792(14) 0.97074(12) -0.14232(11) 0.0195(3) Uani 1 1 d . . . . .
C9 C -0.17739(14) 1.00768(12) -0.12771(11) 0.0199(3) Uani 1 1 d . . . . .
C10 C -0.24089(14) 0.98268(12) -0.03309(11) 0.0193(3) Uani 1 1 d . . . . .
C11 C -0.12653(13) 0.72991(12) -0.01475(11) 0.0193(3) Uani 1 1 d . . . . .
C12 C -0.11070(17) 0.62620(14) 0.04159(13) 0.0303(4) Uani 1 1 d . . . . .
H12 H -0.072860 0.615385 0.094587 0.036 Uiso 1 1 calc R . . . .
C13 C -0.14848(19) 0.53782(15) 0.02285(15) 0.0388(5) Uani 1 1 d . . . . .
H13 H -0.136213 0.468274 0.062962 0.047 Uiso 1 1 calc R . . . .
C14 C -0.20325(17) 0.55050(15) -0.05311(15) 0.0353(5) Uani 1 1 d . . . . .
H14 H -0.227818 0.490218 -0.066605 0.042 Uiso 1 1 calc R . . . .
C15 C -0.22200(19) 0.65196(16) -0.10943(15) 0.0401(5) Uani 1 1 d . . . . .
H15 H -0.260816 0.661910 -0.161836 0.048 Uiso 1 1 calc R . . . .
C16 C -0.18486(18) 0.73973(15) -0.09046(14) 0.0346(4) Uani 1 1 d . . . . .
H16 H -0.199484 0.808985 -0.130238 0.042 Uiso 1 1 calc R . . . .
C17 C -0.34723(14) 1.03719(13) -0.01074(12) 0.0229(4) Uani 1 1 d . . . . .
H17 H -0.382571 1.089589 -0.057662 0.027 Uiso 1 1 calc R . . . .
C18 C -0.40169(14) 1.01548(13) 0.07937(12) 0.0245(4) Uani 1 1 d . . . . .
H18 H -0.474734 1.052622 0.094673 0.029 Uiso 1 1 calc R . . . .
C19 C -0.35013(14) 0.94003(13) 0.14702(12) 0.0221(3) Uani 1 1 d . . . . .
H19 H -0.386727 0.925980 0.209375 0.026 Uiso 1 1 calc R . . . .
C20 C -0.23510(15) 0.76583(13) 0.28750(11) 0.0235(4) Uani 1 1 d . . . . .
H20 H -0.316006 0.787005 0.306220 0.028 Uiso 1 1 calc R . . . .
C21 C -0.17042(15) 0.69607(14) 0.35390(11) 0.0244(4) Uani 1 1 d . . . . .
C22 C -0.05075(15) 0.66648(13) 0.32788(11) 0.0226(3) Uani 1 1 d . . . . .
H22 H -0.005766 0.620511 0.372367 0.027 Uiso 1 1 calc R . . . .
C23 C 0.00293(14) 0.70434(13) 0.23657(11) 0.0198(3) Uani 1 1 d . . . . .
C24 C 0.12018(13) 0.69275(12) 0.18348(11) 0.0180(3) Uani 1 1 d . . . . .
C25 C 0.22942(14) 0.64403(12) 0.20877(11) 0.0190(3) Uani 1 1 d . . . . .
H25 H 0.234640 0.606003 0.271169 0.023 Uiso 1 1 calc R . . . .
C26 C 0.33047(14) 0.65136(12) 0.14238(11) 0.0179(3) Uani 1 1 d . . . . .
C27 C 0.31684(14) 0.70403(12) 0.05036(11) 0.0183(3) Uani 1 1 d . . . . .
H27 H 0.386543 0.707240 0.005370 0.022 Uiso 1 1 calc R . . . .
C28 C 0.30550(14) 0.79272(13) -0.14571(11) 0.0207(3) Uani 1 1 d . . . . .
H28 H 0.366952 0.741244 -0.124314 0.025 Uiso 1 1 calc R . . . .
C29 C 0.32098(14) 0.84891(13) -0.23969(11) 0.0218(3) Uani 1 1 d . . . . .
C30 C 0.22961(14) 0.92133(13) -0.27352(11) 0.0224(4) Uani 1 1 d . . . . .
H30 H 0.238351 0.962046 -0.336478 0.027 Uiso 1 1 calc R . . . .
C31 C 0.12565(14) 0.93328(12) -0.21415(11) 0.0194(3) Uani 1 1 d . . . . .
C32 C 0.01266(14) 0.99347(12) -0.22936(11) 0.0203(3) Uani 1 1 d . . . . .
C33 C -0.04006(15) 1.05206(13) -0.30564(11) 0.0229(4) Uani 1 1 d . . . . .
H33 H 0.006690 1.068921 -0.365083 0.028 Uiso 1 1 calc R . . . .
C34 C -0.16206(15) 1.08636(13) -0.29510(12) 0.0231(4) Uani 1 1 d . . . . .
C35 C -0.22775(15) 1.06557(13) -0.20640(12) 0.0229(4) Uani 1 1 d . . . . .
H35 H -0.309357 1.091649 -0.199324 0.027 Uiso 1 1 calc R . . . .
C36 C -0.23443(16) 0.65636(16) 0.45370(12) 0.0328(4) Uani 1 1 d . . . . .
C37 C -0.2641(2) 0.7523(2) 0.49135(15) 0.0541(6) Uani 1 1 d . . . . .
H37A H -0.189035 0.786947 0.489069 0.081 Uiso 1 1 calc GR . . . .
H37B H -0.304167 0.728023 0.555133 0.081 Uiso 1 1 calc GR . . . .
H37C H -0.317895 0.803397 0.453929 0.081 Uiso 1 1 calc GR . . . .
C38 C -0.35074(19) 0.6019(2) 0.45644(15) 0.0541(6) Uani 1 1 d . . . . .
H38A H -0.404655 0.652875 0.419029 0.081 Uiso 1 1 calc GR . . . .
H38B H -0.391176 0.576945 0.520090 0.081 Uiso 1 1 calc GR . . . .
H38C H -0.330990 0.540862 0.431953 0.081 Uiso 1 1 calc GR . . . .
C39 C -0.15499(19) 0.57593(18) 0.51632(14) 0.0454(6) Uani 1 1 d . . . . .
H39A H -0.134246 0.514045 0.493125 0.068 Uiso 1 1 calc GR . . . .
H39B H -0.199279 0.552552 0.578880 0.068 Uiso 1 1 calc GR . . . .
H39C H -0.080660 0.609800 0.516977 0.068 Uiso 1 1 calc GR . . . .
C40 C 0.45643(14) 0.60698(13) 0.16520(11) 0.0209(3) Uani 1 1 d . . . . .
C41 C 0.45376(16) 0.54920(15) 0.26777(12) 0.0315(4) Uani 1 1 d . . . . .
H41A H 0.423472 0.598767 0.303452 0.047 Uiso 1 1 calc GR . . . .
H41B H 0.535746 0.523159 0.279759 0.047 Uiso 1 1 calc GR . . . .
H41C H 0.400348 0.488683 0.285765 0.047 Uiso 1 1 calc GR . . . .
C42 C 0.54364(16) 0.69887(15) 0.13910(15) 0.0350(4) Uani 1 1 d . . . . .
H42A H 0.547831 0.736539 0.073358 0.052 Uiso 1 1 calc GR . . . .
H42B H 0.624374 0.670162 0.152441 0.052 Uiso 1 1 calc GR . . . .
H42C H 0.514425 0.748617 0.174815 0.052 Uiso 1 1 calc GR . . . .
C43 C 0.50531(16) 0.52783(15) 0.11139(13) 0.0309(4) Uani 1 1 d . . . . .
H43A H 0.448962 0.469810 0.126470 0.046 Uiso 1 1 calc GR . . . .
H43B H 0.584498 0.498301 0.127960 0.046 Uiso 1 1 calc GR . . . .
H43C H 0.513744 0.564761 0.045307 0.046 Uiso 1 1 calc GR . . . .
C44 C 0.43378(16) 0.82623(14) -0.30332(12) 0.0285(4) Uani 1 1 d . . . . .
C45 C 0.4087(2) 0.72939(18) -0.33284(17) 0.0591(7) Uani 1 1 d . . . . .
H45A H 0.390197 0.668266 -0.278191 0.089 Uiso 1 1 calc GR . . . .
H45B H 0.480340 0.711573 -0.372173 0.089 Uiso 1 1 calc GR . . . .
H45C H 0.339681 0.746556 -0.366978 0.089 Uiso 1 1 calc GR . . . .
C46 C 0.46056(17) 0.91998(15) -0.38991(12) 0.0337(4) Uani 1 1 d . . . . .
H46A H 0.394329 0.930685 -0.426424 0.051 Uiso 1 1 calc GR . . . .
H46B H 0.536424 0.904729 -0.426345 0.051 Uiso 1 1 calc GR . . . .
H46C H 0.468122 0.984734 -0.372586 0.051 Uiso 1 1 calc GR . . . .
C47 C 0.54600(19) 0.8046(3) -0.25579(15) 0.0662(8) Uani 1 1 d . . . . .
H47A H 0.556621 0.864662 -0.232902 0.099 Uiso 1 1 calc GR . . . .
H47C H 0.617218 0.796126 -0.299699 0.099 Uiso 1 1 calc GR . . . .
H47B H 0.536376 0.739081 -0.204159 0.099 Uiso 1 1 calc GR . . . .
C48 C -0.22121(16) 1.14076(14) -0.38152(12) 0.0280(4) Uani 1 1 d . . . . .
C49 C -0.1613(2) 1.24667(16) -0.43490(14) 0.0409(5) Uani 1 1 d . . . . .
H49A H -0.174463 1.295375 -0.396782 0.061 Uiso 1 1 calc GR . . . .
H49B H -0.196993 1.278839 -0.491346 0.061 Uiso 1 1 calc GR . . . .
H49C H -0.074242 1.233504 -0.450711 0.061 Uiso 1 1 calc GR . . . .
C50 C -0.2055(2) 1.06636(18) -0.44295(15) 0.0423(5) Uani 1 1 d . . . . .
H50A H -0.119105 1.052209 -0.460626 0.063 Uiso 1 1 calc GR . . . .
H50B H -0.242947 1.100492 -0.498279 0.063 Uiso 1 1 calc GR . . . .
H50C H -0.244586 0.998912 -0.409109 0.063 Uiso 1 1 calc GR . . . .
C51 C -0.35702(17) 1.16437(18) -0.35891(14) 0.0418(5) Uani 1 1 d . . . . .
H51A H -0.397247 1.097814 -0.323999 0.063 Uiso 1 1 calc GR . . . .
H51B H -0.391154 1.195863 -0.416121 0.063 Uiso 1 1 calc GR . . . .
H51C H -0.369579 1.214531 -0.322137 0.063 Uiso 1 1 calc GR . . . .
Cl4 Cl 0.10147(12) 0.57237(6) -0.28787(6) 0.1095(4) Uani 1 1 d . . . . .
Cl5 Cl -0.03293(10) 0.77572(7) -0.33457(6) 0.0974(3) Uani 1 1 d . . . . .
C52 C 0.0554(3) 0.6882(2) -0.2578(2) 0.0708(8) Uani 1 1 d . . . . .
H52A H 0.127774 0.725251 -0.255897 0.085 Uiso 1 1 calc R . . . .
H52B H 0.008020 0.668808 -0.195349 0.085 Uiso 1 1 calc R . . . .

loop_
_atom_site_aniso_label
_atom_site_aniso_U_11
_atom_site_aniso_U_22
_atom_site_aniso_U_33
_atom_site_aniso_U_23
_atom_site_aniso_U_13
_atom_site_aniso_U_12
C1 0.0170(7) 0.0207(8) 0.0220(9) -0.0083(7) -0.0016(6) -0.0026(6)
B1 0.0157(8) 0.0189(9) 0.0161(9) -0.0038(7) -0.0031(7) 0.0018(7)
N2 0.0172(6) 0.0173(7) 0.0196(7) -0.0052(5) -0.0038(5) 0.0001(5)
C2 0.0175(8) 0.0226(8) 0.0201(8) -0.0082(7) -0.0031(6) 0.0005(6)
N3 0.0157(6) 0.0197(7) 0.0165(7) -0.0049(5) -0.0021(5) 0.0008(5)
C3 0.0187(8) 0.0199(8) 0.0158(8) -0.0057(6) -0.0013(6) -0.0025(6)
N4 0.0165(6) 0.0186(7) 0.0184(7) -0.0033(5) -0.0032(5) 0.0008(5)
C4 0.0159(7) 0.0167(7) 0.0171(8) -0.0050(6) -0.0042(6) -0.0004(6)
C5 0.0170(7) 0.0157(7) 0.0173(8) -0.0048(6) -0.0036(6) -0.0019(6)
C6 0.0168(7) 0.0167(7) 0.0185(8) -0.0041(6) -0.0032(6) -0.0014(6)
C7 0.0179(7) 0.0182(8) 0.0184(8) -0.0058(6) -0.0020(6) -0.0024(6)
C8 0.0219(8) 0.0165(8) 0.0203(8) -0.0044(6) -0.0054(6) -0.0006(6)
C9 0.0204(8) 0.0164(8) 0.0226(9) -0.0041(6) -0.0058(7) -0.0007(6)
C10 0.0176(7) 0.0181(8) 0.0238(9) -0.0068(6) -0.0065(6) -0.0009(6)
C11 0.0140(7) 0.0222(8) 0.0212(8) -0.0076(6) 0.0003(6) 0.0002(6)
C12 0.0349(10) 0.0239(9) 0.0337(10) -0.0068(8) -0.0130(8) -0.0005(7)
C13 0.0444(11) 0.0205(9) 0.0523(13) -0.0075(9) -0.0151(10) -0.0021(8)
C14 0.0318(10) 0.0290(10) 0.0526(13) -0.0207(9) -0.0083(9) -0.0055(8)
C15 0.0492(12) 0.0358(11) 0.0430(12) -0.0139(9) -0.0227(10) -0.0048(9)
C16 0.0450(11) 0.0253(9) 0.0370(11) -0.0070(8) -0.0189(9) -0.0029(8)
C17 0.0206(8) 0.0198(8) 0.0292(9) -0.0072(7) -0.0073(7) 0.0010(6)
C18 0.0183(8) 0.0245(9) 0.0331(10) -0.0130(7) -0.0036(7) 0.0022(7)
C19 0.0194(8) 0.0231(8) 0.0245(9) -0.0098(7) 0.0004(7) -0.0015(6)
C20 0.0190(8) 0.0285(9) 0.0224(9) -0.0084(7) -0.0005(7) 0.0007(7)
C21 0.0232(8) 0.0297(9) 0.0177(8) -0.0056(7) 0.0011(7) -0.0009(7)
C22 0.0220(8) 0.0265(9) 0.0185(8) -0.0063(7) -0.0026(7) 0.0008(7)
C23 0.0191(8) 0.0223(8) 0.0183(8) -0.0068(6) -0.0021(6) -0.0001(6)
C24 0.0173(7) 0.0204(8) 0.0159(8) -0.0055(6) -0.0014(6) -0.0008(6)
C25 0.0205(8) 0.0201(8) 0.0154(8) -0.0035(6) -0.0038(6) 0.0009(6)
C26 0.0185(8) 0.0173(8) 0.0189(8) -0.0056(6) -0.0050(6) 0.0004(6)
C27 0.0161(7) 0.0191(8) 0.0183(8) -0.0046(6) -0.0002(6) -0.0012(6)
C28 0.0199(8) 0.0216(8) 0.0190(8) -0.0042(6) -0.0029(6) 0.0013(6)
C29 0.0223(8) 0.0243(8) 0.0174(8) -0.0050(7) -0.0009(7) -0.0004(7)
C30 0.0249(8) 0.0243(8) 0.0153(8) -0.0025(6) -0.0027(7) 0.0006(7)
C31 0.0208(8) 0.0185(8) 0.0185(8) -0.0035(6) -0.0047(6) -0.0017(6)
C32 0.0215(8) 0.0177(8) 0.0210(8) -0.0038(6) -0.0045(7) -0.0003(6)
C33 0.0260(8) 0.0208(8) 0.0205(9) -0.0033(7) -0.0046(7) -0.0006(7)
C34 0.0269(9) 0.0186(8) 0.0240(9) -0.0038(7) -0.0106(7) 0.0017(7)
C35 0.0217(8) 0.0194(8) 0.0281(9) -0.0067(7) -0.0067(7) 0.0018(6)
C36 0.0252(9) 0.0464(11) 0.0191(9) -0.0027(8) 0.0025(7) 0.0046(8)
C37 0.0627(15) 0.0678(16) 0.0262(11) -0.0168(10) 0.0045(10) 0.0185(12)
C38 0.0339(11) 0.0782(17) 0.0339(12) 0.0075(11) 0.0026(9) -0.0151(11)
C39 0.0373(11) 0.0600(14) 0.0233(10) 0.0045(9) 0.0041(9) 0.0059(10)
C40 0.0188(8) 0.0242(8) 0.0194(8) -0.0055(7) -0.0049(6) 0.0018(6)
C41 0.0274(9) 0.0410(11) 0.0237(9) -0.0061(8) -0.0090(7) 0.0109(8)
C42 0.0242(9) 0.0335(10) 0.0476(12) -0.0083(9) -0.0118(8) -0.0038(8)
C43 0.0281(9) 0.0354(10) 0.0306(10) -0.0128(8) -0.0075(8) 0.0094(8)
C44 0.0270(9) 0.0333(10) 0.0177(9) -0.0011(7) 0.0021(7) 0.0069(7)
C45 0.0697(16) 0.0395(12) 0.0591(15) -0.0224(11) 0.0313(13) -0.0027(11)
C46 0.0285(9) 0.0393(11) 0.0250(10) -0.0013(8) 0.0037(8) -0.0006(8)
C47 0.0287(11) 0.122(2) 0.0257(11) 0.0009(13) 0.0009(9) 0.0268(13)
C48 0.0289(9) 0.0289(9) 0.0263(9) -0.0053(7) -0.0125(7) 0.0042(7)
C49 0.0499(12) 0.0366(11) 0.0308(11) 0.0043(9) -0.0177(9) -0.0014(9)
C50 0.0450(12) 0.0502(13) 0.0392(12) -0.0191(10) -0.0217(10) 0.0087(10)
C51 0.0341(11) 0.0537(13) 0.0359(12) -0.0078(10) -0.0176(9) 0.0118(9)
Cl4 0.2029(11) 0.0518(4) 0.0764(6) -0.0262(4) -0.0075(6) -0.0169(6)
Cl5 0.1494(9) 0.0804(6) 0.0587(5) -0.0201(4) -0.0045(5) -0.0066(5)
C52 0.0756(18) 0.0732(19) 0.0751(19) -0.0421(16) 0.0042(15) -0.0216(15)

loop_
_atom_type_symbol
_atom_type_description
_atom_type_scat_dispersion_real
_atom_type_scat_dispersion_imag
_atom_type_scat_source
C C 0.0033 0.0016 'International Tables Vol C Tables 4.2.6.8 and 6.1.1.4'
H H 0.0000 0.0000 'International Tables Vol C Tables 4.2.6.8 and 6.1.1.4'
N N 0.0061 0.0033 'International Tables Vol C Tables 4.2.6.8 and 6.1.1.4'
B B 0.0013 0.0007 'International Tables Vol C Tables 4.2.6.8 and 6.1.1.4'
Cl Cl 0.1484 0.1585 'International Tables Vol C Tables 4.2.6.8 and 6.1.1.4'

loop_
_geom_angle_atom_site_label_1
_geom_angle_atom_site_label_2
_geom_angle_atom_site_label_3
_geom_angle
_geom_angle_site_symmetry_1
_geom_angle_site_symmetry_3
_geom_angle_publ_flag
N2 C1 C2 118.64(13) . . ?
N2 C1 C19 119.74(15) . . ?
C19 C1 C2 121.57(14) . . ?
N3 B1 N2 107.17(12) . . ?
N3 B1 N4 108.28(13) . . ?
N3 B1 C11 112.34(13) . . ?
N4 B1 N2 106.14(12) . . ?
N4 B1 C11 113.90(13) . . ?
C11 B1 N2 108.63(12) . . ?
C1 N2 B1 119.92(12) . . ?
C1 N2 C10 120.12(13) . . ?
C10 N2 B1 119.69(12) . . ?
C3 C2 C1 118.95(14) . . ?
C3 C2 C20 115.77(15) . . ?
C20 C2 C1 125.13(14) . . ?
C3 N3 B1 118.05(12) . . ?
C3 N3 C4 107.60(12) . . ?
C4 N3 B1 129.83(13) . . ?
C2 C3 C23 123.72(14) . . ?
N3 C3 C2 124.26(14) . . ?
N3 C3 C23 112.02(13) . . ?
C7 N4 B1 126.83(13) . . ?
C8 N4 B1 116.83(12) . . ?
C8 N4 C7 107.21(13) . . ?
N3 C4 C5 129.88(14) . . ?
N3 C4 C24 108.76(13) . . ?
C5 C4 C24 121.35(14) . . ?
C4 C5 C6 125.22(14) . . ?
C27 C5 C4 114.41(14) . . ?
C27 C5 C6 120.29(13) . . ?
C7 C6 C5 125.76(14) . . ?
C28 C6 C5 120.01(14) . . ?
C28 C6 C7 114.15(14) . . ?
N4 C7 C6 129.31(14) . . ?
N4 C7 C31 109.00(13) . . ?
C6 C7 C31 121.68(14) . . ?
N4 C8 C9 124.55(14) . . ?
N4 C8 C32 112.10(13) . . ?
C9 C8 C32 123.22(15) . . ?
C8 C9 C10 118.47(14) . . ?
C8 C9 C35 116.27(15) . . ?
C35 C9 C10 125.26(14) . . ?
N2 C10 C9 118.56(13) . . ?
N2 C10 C17 120.00(14) . . ?
C17 C10 C9 121.42(15) . . ?
C12 C11 B1 120.99(15) . . ?
C12 C11 C16 115.64(16) . . ?
C16 C11 B1 123.34(15) . . ?
C13 C12 C11 122.22(18) . . ?
C14 C13 C12 120.44(18) . . ?
C13 C14 C15 118.85(18) . . ?
C14 C15 C16 120.61(19) . . ?
C15 C16 C11 122.22(18) . . ?
C18 C17 C10 120.09(15) . . ?
C19 C18 C17 119.79(15) . . ?
C18 C19 C1 120.23(15) . . ?
C2 C20 C21 122.58(15) . . ?
C20 C21 C36 118.50(14) . . ?
C22 C21 C20 119.32(15) . . ?
C22 C21 C36 122.18(15) . . ?
C21 C22 C23 119.96(15) . . ?
C3 C23 C24 104.79(13) . . ?
C22 C23 C3 118.54(14) . . ?
C22 C23 C24 136.65(15) . . ?
C4 C24 C23 106.78(13) . . ?
C25 C24 C4 120.83(14) . . ?
C25 C24 C23 132.33(15) . . ?
C26 C25 C24 119.54(15) . . ?
C25 C26 C27 118.11(14) . . ?
C25 C26 C40 122.94(14) . . ?
C27 C26 C40 118.94(13) . . ?
C5 C27 C26 125.53(14) . . ?
C6 C28 C29 125.43(15) . . ?
C28 C29 C44 120.03(14) . . ?
C30 C29 C28 118.38(14) . . ?
C30 C29 C44 121.53(14) . . ?
C31 C30 C29 119.18(15) . . ?
C7 C31 C32 106.78(13) . . ?
C30 C31 C7 120.94(14) . . ?
C30 C31 C32 132.23(15) . . ?
C8 C32 C31 104.87(13) . . ?
C33 C32 C8 118.77(14) . . ?
C33 C32 C31 135.81(15) . . ?
C32 C33 C34 120.18(15) . . ?
C33 C34 C48 118.88(15) . . ?
C35 C34 C33 119.04(15) . . ?
C35 C34 C48 122.02(15) . . ?
C34 C35 C9 122.38(15) . . ?
C37 C36 C21 108.64(16) . . ?
C37 C36 C39 108.07(18) . . ?
C38 C36 C21 109.85(16) . . ?
C38 C36 C37 110.04(18) . . ?
C38 C36 C39 108.01(17) . . ?
C39 C36 C21 112.22(15) . . ?
C41 C40 C26 111.88(13) . . ?
C41 C40 C42 107.92(15) . . ?
C41 C40 C43 108.18(14) . . ?
C42 C40 C26 109.64(13) . . ?
C43 C40 C26 110.17(13) . . ?
C43 C40 C42 108.97(14) . . ?
C29 C44 C45 107.57(15) . . ?
C46 C44 C29 111.93(14) . . ?
C46 C44 C45 107.97(16) . . ?
C47 C44 C29 111.61(15) . . ?
C47 C44 C45 110.65(19) . . ?
C47 C44 C46 107.07(17) . . ?
C49 C48 C34 110.22(14) . . ?
C49 C48 C50 109.41(17) . . ?
C50 C48 C34 108.94(14) . . ?
C51 C48 C34 112.58(15) . . ?
C51 C48 C49 107.94(16) . . ?
C51 C48 C50 107.68(16) . . ?
Cl4 C52 Cl5 112.75(16) . . ?

loop_
_geom_bond_atom_site_label_1
_geom_bond_atom_site_label_2
_geom_bond_distance
_geom_bond_site_symmetry_2
_geom_bond_publ_flag
C1 N2 1.372(2) . ?
C1 C2 1.465(2) . ?
C1 C19 1.393(2) . ?
B1 N2 1.636(2) . ?
B1 N3 1.503(2) . ?
B1 N4 1.517(2) . ?
B1 C11 1.624(2) . ?
N2 C10 1.376(2) . ?
C2 C3 1.392(2) . ?
C2 C20 1.393(2) . ?
N3 C3 1.3642(19) . ?
N3 C4 1.3878(19) . ?
C3 C23 1.400(2) . ?
N4 C7 1.3914(19) . ?
N4 C8 1.367(2) . ?
C4 C5 1.411(2) . ?
C4 C24 1.425(2) . ?
C5 C6 1.497(2) . ?
C5 C27 1.400(2) . ?
C6 C7 1.413(2) . ?
C6 C28 1.401(2) . ?
C7 C31 1.424(2) . ?
C8 C9 1.391(2) . ?
C8 C32 1.402(2) . ?
C9 C10 1.467(2) . ?
C9 C35 1.402(2) . ?
C10 C17 1.386(2) . ?
C11 C12 1.393(2) . ?
C11 C16 1.398(2) . ?
C12 C13 1.393(3) . ?
C13 C14 1.371(3) . ?
C14 C15 1.375(3) . ?
C15 C16 1.384(3) . ?
C17 C18 1.377(2) . ?
C18 C19 1.372(2) . ?
C20 C21 1.407(2) . ?
C21 C22 1.393(2) . ?
C21 C36 1.540(2) . ?
C22 C23 1.393(2) . ?
C23 C24 1.452(2) . ?
C24 C25 1.391(2) . ?
C25 C26 1.384(2) . ?
C26 C27 1.406(2) . ?
C26 C40 1.535(2) . ?
C28 C29 1.403(2) . ?
C29 C30 1.392(2) . ?
C29 C44 1.534(2) . ?
C30 C31 1.387(2) . ?
C31 C32 1.450(2) . ?
C32 C33 1.390(2) . ?
C33 C34 1.402(2) . ?
C34 C35 1.401(2) . ?
C34 C48 1.537(2) . ?
C36 C37 1.532(3) . ?
C36 C38 1.528(3) . ?
C36 C39 1.533(3) . ?
C40 C41 1.531(2) . ?
C40 C42 1.534(2) . ?
C40 C43 1.532(2) . ?
C44 C45 1.536(3) . ?
C44 C46 1.526(2) . ?
C44 C47 1.523(3) . ?
C48 C49 1.533(3) . ?
C48 C50 1.537(3) . ?
C48 C51 1.531(3) . ?
Cl4 C52 1.736(3) . ?
Cl5 C52 1.754(3) . ?
